data_4069666
loop_
_publ_author_name
'Renfrew, Anna K.'
'Phillips, Andrew D.'
'Tapavicza, Enrico'
'Scopelliti, Rosario'
'Rothlisberger, Ursula'
'Dyson, Paul J.'

_publ_section_title
;
 Tuning the Efficacy of Ruthenium(II)-Arene (RAPTA) Antitumor Compounds
 with Fluorinated Arene Ligands
;
_journal_issue 17
_journal_name_full Organometallics
_journal_page_first 5061
_journal_paper_doi 10.1021/om900345n
_journal_volume 28
_journal_year 2009
_chemical_formula_moiety 'C15 H17 F3 Ru'
_chemical_formula_sum 'C15 H17 F3 Ru'
_chemical_formula_weight 355.36
_chemical_name_common C6H5(CF3)RuCOD
_chemical_name_systematic
; 
 ? 
;
_space_group_IT_number 19
_symmetry_cell_setting orthorhombic
_symmetry_space_group_name_Hall 'P 2ac 2ab'
_symmetry_space_group_name_H-M 'P 21 21 21'
_atom_sites_solution_hydrogens geom
_atom_sites_solution_primary direct
_atom_sites_solution_secondary difmap
_audit_creation_method SHELXL-97
_cell_angle_alpha 90.00
_cell_angle_beta 90.00
_cell_angle_gamma 90.00
_cell_formula_units_Z 4
_cell_length_a 8.2277(16)
_cell_length_b 11.069(2)
_cell_length_c 14.291(3)
_cell_measurement_reflns_used 116
_cell_measurement_temperature 100(2)
_cell_measurement_theta_max 21.165
_cell_measurement_theta_min 3.381
_cell_volume 1301.5(4)
_computing_cell_refinement 'Dirax/lsq (Duisenberg & Schreurs, 1989-2000)'
_computing_data_collection 'Collect (Nonius BV, 1997-2000)'
_computing_data_reduction 'EvalCCD (Duisenberg & Schreurs 1990-2000)'
_computing_molecular_graphics 'PLATON (Spek, 2005)'
_computing_publication_material 'WINGX (Farrugia, 1999)'
_computing_structure_refinement 'SHELXL-97 (Sheldrick, 1997)'
_computing_structure_solution 'SHELXS-97 (Sheldrick, 1990)'
_diffrn_ambient_temperature 100(2)
_diffrn_detector 'Bruker Apex II CCD'
_diffrn_detector_area_resol_mean 9
_diffrn_measured_fraction_theta_full 0.997
_diffrn_measured_fraction_theta_max 0.997
_diffrn_measurement_device_type 'Bruker-Nonus KappaCCD'
_diffrn_measurement_method '/F and /W scans'
_diffrn_radiation_monochromator graphite
_diffrn_radiation_source 'Nonus (Mo) X-ray Source'
_diffrn_radiation_type MoK\a
_diffrn_radiation_wavelength 0.71073
_diffrn_reflns_av_R_equivalents 0.0373
_diffrn_reflns_av_sigmaI/netI 0.0169
_diffrn_reflns_limit_h_max 9
_diffrn_reflns_limit_h_min -9
_diffrn_reflns_limit_k_max 13
_diffrn_reflns_limit_k_min -13
_diffrn_reflns_limit_l_max 16
_diffrn_reflns_limit_l_min -16
_diffrn_reflns_number 24977
_diffrn_reflns_theta_full 25.00
_diffrn_reflns_theta_max 25.00
_diffrn_reflns_theta_min 3.39
_diffrn_source 'Enraf Nonius FR590'
_exptl_absorpt_coefficient_mu 1.222
_exptl_absorpt_correction_T_max 0.91
_exptl_absorpt_correction_T_min 0.641
_exptl_absorpt_correction_type multi-scan
_exptl_absorpt_process_details
;
SADABS 2.03 (Bruker, 2001)
 R.H. Blessing, Acta Cryst. (1995), a51, 33-38

;
_exptl_crystal_colour yellow
_exptl_crystal_density_diffrn 1.814
_exptl_crystal_density_method 'not measured'
_exptl_crystal_description block
_exptl_crystal_F_000 712
_exptl_crystal_size_max 0.279
_exptl_crystal_size_mid 0.250
_exptl_crystal_size_min 0.076
_refine_diff_density_max 0.198
_refine_diff_density_min -0.236
_refine_diff_density_rms 0.045
_refine_ls_abs_structure_details 'Flack H D (1983), Acta Cryst. A39, 876-881'
_refine_ls_abs_structure_Flack 0.01(2)
_refine_ls_extinction_method none
_refine_ls_goodness_of_fit_ref 1.079
_refine_ls_hydrogen_treatment constr
_refine_ls_matrix_type full
_refine_ls_number_parameters 172
_refine_ls_number_reflns 2286
_refine_ls_number_restraints 0
_refine_ls_restrained_S_all 1.079
_refine_ls_R_factor_all 0.0138
_refine_ls_R_factor_gt 0.0126
_refine_ls_shift/su_max 0.002
_refine_ls_shift/su_mean 0.001
_refine_ls_structure_factor_coef Fsqd
_refine_ls_weighting_details 'calc w=1/[\s^2^(Fo^2^)+(0.0106P)^2^+0.5177P] where P=(Fo^2^+2Fc^2^)/3'
_refine_ls_weighting_scheme calc
_refine_ls_wR_factor_gt 0.0292
_refine_ls_wR_factor_ref 0.0296
_reflns_number_gt 2223
_reflns_number_total 2286
_reflns_threshold_expression I>2\s(I)
_cod_data_source_file om900345n_si_001.cif
_cod_data_source_block pd441
_cod_original_sg_symbol_H-M P2(1)2(1)2(1)
_cod_database_code 4069666

loop_
_symmetry_equiv_pos_as_xyz
'x, y, z'
'-x+1/2, -y, z+1/2'
'-x, y+1/2, -z+1/2'
'x+1/2, -y+1/2, -z'

loop_
_atom_site_label
_atom_site_type_symbol
_atom_site_fract_x
_atom_site_fract_y
_atom_site_fract_z
_atom_site_U_iso_or_equiv
_atom_site_adp_type
_atom_site_occupancy
_atom_site_symmetry_multiplicity
_atom_site_calc_flag
_atom_site_refinement_flags
C1 C -0.1128(2) 0.51162(19) 0.10572(14) 0.0122(4) Uani 1 1 d .
C2 C -0.1410(2) 0.3848(2) 0.09230(15) 0.0135(5) Uani 1 1 d .
H2 H -0.1520 0.3537 0.0307 0.016 Uiso 1 1 calc R
C3 C -0.1526(2) 0.30570(18) 0.16938(17) 0.0146(4) Uani 1 1 d .
H3 H -0.1773 0.2228 0.1597 0.017 Uiso 1 1 calc R
C4 C -0.1274(2) 0.3501(2) 0.26174(15) 0.0133(5) Uani 1 1 d .
H4 H -0.1281 0.2967 0.3138 0.016 Uiso 1 1 calc R
C5 C -0.1011(3) 0.47632(19) 0.27434(14) 0.0143(4) Uani 1 1 d .
H5 H -0.0840 0.5067 0.3357 0.017 Uiso 1 1 calc R
C6 C -0.0998(2) 0.55719(17) 0.19831(13) 0.0127(4) Uani 1 1 d .
H6 H -0.0903 0.6416 0.2089 0.015 Uiso 1 1 calc R
C7 C -0.1104(2) 0.5943(2) 0.02288(14) 0.0186(4) Uani 1 1 d .
C8 C 0.2419(2) 0.26812(18) 0.11933(13) 0.0132(4) Uani 1 1 d .
H8 H 0.1816 0.1942 0.0989 0.016 Uiso 1 1 calc R
C9 C 0.3948(2) 0.24092(17) 0.17731(15) 0.0169(4) Uani 1 1 d .
H9A H 0.4922 0.2667 0.1418 0.020 Uiso 1 1 calc R
H9B H 0.4028 0.1527 0.1878 0.020 Uiso 1 1 calc R
C10 C 0.3920(3) 0.3063(2) 0.27255(14) 0.0182(5) Uani 1 1 d .
H10A H 0.3503 0.2502 0.3209 0.022 Uiso 1 1 calc R
H10B H 0.5045 0.3288 0.2900 0.022 Uiso 1 1 calc R
C11 C 0.2870(2) 0.4194(2) 0.27142(14) 0.0154(4) Uani 1 1 d .
H11 H 0.2548 0.4488 0.3349 0.019 Uiso 1 1 calc R
C12 C 0.3037(2) 0.5124(2) 0.20379(15) 0.0166(5) Uani 1 1 d .
H12 H 0.2808 0.5951 0.2287 0.020 Uiso 1 1 calc R
C13 C 0.4359(3) 0.50960(19) 0.12818(15) 0.0197(5) Uani 1 1 d .
H13A H 0.5296 0.4620 0.1511 0.024 Uiso 1 1 calc R
H13B H 0.4740 0.5930 0.1160 0.024 Uiso 1 1 calc R
C14 C 0.3730(2) 0.4538(2) 0.03636(15) 0.0197(5) Uani 1 1 d .
H14A H 0.3343 0.5191 -0.0054 0.024 Uiso 1 1 calc R
H14B H 0.4636 0.4117 0.0044 0.024 Uiso 1 1 calc R
C15 C 0.2359(3) 0.36509(19) 0.05321(14) 0.0146(4) Uani 1 1 d .
H15 H 0.1718 0.3458 -0.0043 0.017 Uiso 1 1 calc R
F1 F -0.02613(19) 0.69584(13) 0.03798(10) 0.0401(4) Uani 1 1 d .
F2 F -0.26179(16) 0.62991(12) -0.00207(9) 0.0332(3) Uani 1 1 d .
F3 F -0.04823(17) 0.54128(13) -0.05352(9) 0.0335(4) Uani 1 1 d .
Ru1 Ru 0.087474(17) 0.409122(14) 0.172508(10) 0.00919(5) Uani 1 1 d .

loop_
_atom_site_aniso_label
_atom_site_aniso_U_11
_atom_site_aniso_U_22
_atom_site_aniso_U_33
_atom_site_aniso_U_23
_atom_site_aniso_U_13
_atom_site_aniso_U_12
C1 0.0070(10) 0.0156(11) 0.0141(10) 0.0019(8) -0.0011(8) 0.0019(9)
C2 0.0073(9) 0.0203(14) 0.0130(10) -0.0047(9) -0.0022(7) -0.0023(8)
C3 0.0083(8) 0.0136(10) 0.0218(11) 0.0023(11) -0.0015(10) -0.0022(7)
C4 0.0084(11) 0.0179(12) 0.0136(11) 0.0050(9) 0.0026(8) 0.0017(8)
C5 0.0094(10) 0.0213(12) 0.0121(10) -0.0031(9) 0.0028(9) 0.0046(10)
C6 0.0084(9) 0.0124(10) 0.0174(11) -0.0020(7) 0.0022(8) 0.0008(9)
C7 0.0163(10) 0.0215(10) 0.0180(10) 0.0034(10) 0.0006(8) -0.0012(11)
C8 0.0127(10) 0.0123(10) 0.0147(11) -0.0064(9) 0.0008(9) -0.0008(9)
C9 0.0132(9) 0.0161(10) 0.0214(10) -0.0007(10) 0.0005(11) 0.0031(8)
C10 0.0120(10) 0.0253(12) 0.0172(11) 0.0019(9) -0.0017(9) 0.0004(10)
C11 0.0110(9) 0.0233(12) 0.0120(10) -0.0057(11) -0.0022(7) 0.0032(10)
C12 0.0117(10) 0.0144(11) 0.0237(12) -0.0090(9) -0.0011(8) -0.0023(9)
C13 0.0156(12) 0.0158(11) 0.0279(12) -0.0006(9) 0.0043(10) -0.0038(9)
C14 0.0152(11) 0.0243(12) 0.0197(11) 0.0034(9) 0.0067(9) 0.0021(8)
C15 0.0129(10) 0.0212(11) 0.0096(10) -0.0041(8) 0.0008(8) 0.0004(9)
F1 0.0578(10) 0.0286(8) 0.0340(9) 0.0164(7) -0.0127(7) -0.0235(7)
F2 0.0226(7) 0.0468(9) 0.0301(8) 0.0196(7) -0.0019(6) 0.0104(6)
F3 0.0447(9) 0.0386(8) 0.0173(7) 0.0100(6) 0.0116(6) 0.0138(7)
Ru1 0.00792(7) 0.01093(7) 0.00871(7) -0.00159(7) 0.00032(6) -0.00024(7)

loop_
_atom_type_symbol
_atom_type_description
_atom_type_scat_dispersion_real
_atom_type_scat_dispersion_imag
_atom_type_scat_source
C C 0.0033 0.0016 'International Tables Vol C Tables 4.2.6.8 and 6.1.1.4'
H H 0.0000 0.0000 'International Tables Vol C Tables 4.2.6.8 and 6.1.1.4'
F F 0.0171 0.0103 'International Tables Vol C Tables 4.2.6.8 and 6.1.1.4'
Ru Ru -1.2594 0.8363 'International Tables Vol C Tables 4.2.6.8 and 6.1.1.4'

loop_
_geom_angle_atom_site_label_1
_geom_angle_atom_site_label_2
_geom_angle_atom_site_label_3
_geom_angle
C6 C1 C2 118.94(19)
C6 C1 C7 121.27(18)
C2 C1 C7 119.62(19)
C6 C1 Ru1 74.02(11)
C2 C1 Ru1 71.17(11)
C7 C1 Ru1 130.10(14)
C3 C2 C1 120.90(19)
C3 C2 Ru1 74.29(11)
C1 C2 Ru1 71.04(11)
C3 C2 H2 119.5
C1 C2 H2 119.5
Ru1 C2 H2 127.1
C2 C3 C4 120.01(18)
C2 C3 Ru1 69.23(11)
C4 C3 Ru1 71.51(11)
C2 C3 H3 120.0
C4 C3 H3 120.0
Ru1 C3 H3 132.2
C3 C4 C5 118.5(2)
C3 C4 Ru1 72.10(11)
C5 C4 Ru1 70.81(13)
C3 C4 H4 120.7
C5 C4 H4 120.7
Ru1 C4 H4 128.5
C6 C5 C4 121.8(2)
C6 C5 Ru1 72.91(12)
C4 C5 Ru1 72.51(13)
C6 C5 H5 119.1
C4 C5 H5 119.1
Ru1 C5 H5 127.7
C5 C6 C1 119.51(18)
C5 C6 Ru1 70.90(12)
C1 C6 Ru1 69.18(11)
C5 C6 H6 120.2
C1 C6 H6 120.2
Ru1 C6 H6 132.7
F1 C7 F3 107.52(17)
F1 C7 F2 105.92(18)
F3 C7 F2 105.31(16)
F1 C7 C1 113.12(17)
F3 C7 C1 112.43(18)
F2 C7 C1 112.00(16)
C15 C8 C9 122.09(19)
C15 C8 Ru1 70.65(11)
C9 C8 Ru1 115.81(13)
C15 C8 H8 113.8
C9 C8 H8 113.8
Ru1 C8 H8 113.8
C8 C9 C10 111.83(16)
C8 C9 H9A 109.2
C10 C9 H9A 109.2
C8 C9 H9B 109.2
C10 C9 H9B 109.2
H9A C9 H9B 107.9
C11 C10 C9 112.66(16)
C11 C10 H10A 109.1
C9 C10 H10A 109.1
C11 C10 H10B 109.1
C9 C10 H10B 109.1
H10A C10 H10B 107.8
C12 C11 C10 123.33(18)
C12 C11 Ru1 70.57(11)
C10 C11 Ru1 113.18(14)
C12 C11 H11 114.1
C10 C11 H11 114.1
Ru1 C11 H11 114.1
C11 C12 C13 122.27(19)
C11 C12 Ru1 71.19(11)
C13 C12 Ru1 115.31(14)
C11 C12 H12 113.8
C13 C12 H12 113.8
Ru1 C12 H12 113.8
C12 C13 C14 111.72(16)
C12 C13 H13A 109.3
C14 C13 H13A 109.3
C12 C13 H13B 109.3
C14 C13 H13B 109.3
H13A C13 H13B 107.9
C15 C14 C13 112.01(17)
C15 C14 H14A 109.2
C13 C14 H14A 109.2
C15 C14 H14B 109.2
C13 C14 H14B 109.2
H14A C14 H14B 107.9
C8 C15 C14 124.43(19)
C8 C15 Ru1 70.51(11)
C14 C15 Ru1 113.68(14)
C8 C15 H15 113.6
C14 C15 H15 113.6
Ru1 C15 H15 113.6
C8 Ru1 C15 38.84(8)
C8 Ru1 C12 88.33(8)
C15 Ru1 C12 79.44(8)
C8 Ru1 C11 79.71(8)
C15 Ru1 C11 95.66(8)
C12 Ru1 C11 38.24(8)
C8 Ru1 C1 131.16(8)
C15 Ru1 C1 101.33(8)
C12 Ru1 C1 115.48(8)
C11 Ru1 C1 144.71(9)
C8 Ru1 C2 103.28(8)
C15 Ru1 C2 92.51(8)
C12 Ru1 C2 150.31(8)
C11 Ru1 C2 169.87(8)
C1 Ru1 C2 37.79(8)
C8 Ru1 C5 150.95(8)
C15 Ru1 C5 167.57(8)
C12 Ru1 C5 104.98(8)
C11 Ru1 C5 94.76(8)
C1 Ru1 C5 66.26(8)
C2 Ru1 C5 77.90(8)
C8 Ru1 C4 116.64(8)
C15 Ru1 C4 145.01(9)
C12 Ru1 C4 132.49(8)
C11 Ru1 C4 103.76(8)
C1 Ru1 C4 79.10(8)
C2 Ru1 C4 66.19(7)
C5 Ru1 C4 36.68(7)
C8 Ru1 C6 167.96(7)
C15 Ru1 C6 132.39(7)
C12 Ru1 C6 98.20(8)
C11 Ru1 C6 111.62(8)
C1 Ru1 C6 36.79(7)
C2 Ru1 C6 66.31(7)
C5 Ru1 C6 36.18(7)
C4 Ru1 C6 65.84(8)
C8 Ru1 C3 98.06(8)
C15 Ru1 C3 111.20(8)
C12 Ru1 C3 168.88(8)
C11 Ru1 C3 133.92(8)
C1 Ru1 C3 66.75(7)
C2 Ru1 C3 36.47(8)
C5 Ru1 C3 65.32(8)
C4 Ru1 C3 36.39(8)
C6 Ru1 C3 77.23(7)

loop_
_geom_bond_atom_site_label_1
_geom_bond_atom_site_label_2
_geom_bond_distance
C1 C6 1.420(3)
C1 C2 1.436(3)
C1 C7 1.496(3)
C1 Ru1 2.216(2)
C2 C3 1.410(3)
C2 Ru1 2.2180(19)
C2 H2 0.9500
C3 C4 1.424(3)
C3 Ru1 2.2836(18)
C3 H3 0.9500
C4 C5 1.425(3)
C4 Ru1 2.276(2)
C4 H4 0.9500
C5 C6 1.408(3)
C5 Ru1 2.254(2)
C5 H5 0.9500
C6 Ru1 2.2795(19)
C6 H6 0.9500
C7 F1 1.338(3)
C7 F3 1.341(2)
C7 F2 1.354(2)
C8 C15 1.431(3)
C8 C9 1.537(3)
C8 Ru1 2.151(2)
C8 H8 1.0000
C9 C10 1.542(3)
C9 H9A 0.9900
C9 H9B 0.9900
C10 C11 1.521(3)
C10 H10A 0.9900
C10 H10B 0.9900
C11 C12 1.419(3)
C11 Ru1 2.1693(19)
C11 H11 1.0000
C12 C13 1.534(3)
C12 Ru1 2.161(2)
C12 H12 1.0000
C13 C14 1.540(3)
C13 H13A 0.9900
C13 H13B 0.9900
C14 C15 1.515(3)
C14 H14A 0.9900
C14 H14B 0.9900
C15 Ru1 2.153(2)
C15 H15 1.0000

loop_
_geom_torsion_atom_site_label_1
_geom_torsion_atom_site_label_2
_geom_torsion_atom_site_label_3
_geom_torsion_atom_site_label_4
_geom_torsion
C6 C1 C2 C3 -1.2(3)
C7 C1 C2 C3 -176.54(17)
Ru1 C1 C2 C3 57.37(16)
C6 C1 C2 Ru1 -58.61(17)
C7 C1 C2 Ru1 126.09(18)
C1 C2 C3 C4 -3.5(3)
Ru1 C2 C3 C4 52.35(16)
C1 C2 C3 Ru1 -55.83(17)
C2 C3 C4 C5 4.0(3)
Ru1 C3 C4 C5 55.35(18)
C2 C3 C4 Ru1 -51.32(16)
C3 C4 C5 C6 0.1(3)
Ru1 C4 C5 C6 56.1(2)
C3 C4 C5 Ru1 -55.98(17)
C4 C5 C6 C1 -4.8(3)
Ru1 C5 C6 C1 51.09(17)
C4 C5 C6 Ru1 -55.9(2)
C2 C1 C6 C5 5.3(3)
C7 C1 C6 C5 -179.47(19)
Ru1 C1 C6 C5 -51.87(18)
C2 C1 C6 Ru1 57.18(17)
C7 C1 C6 Ru1 -127.59(19)
C6 C1 C7 F1 28.4(3)
C2 C1 C7 F1 -156.38(18)
Ru1 C1 C7 F1 -66.8(2)
C6 C1 C7 F3 150.46(19)
C2 C1 C7 F3 -34.3(3)
Ru1 C1 C7 F3 55.3(2)
C6 C1 C7 F2 -91.2(2)
C2 C1 C7 F2 84.0(2)
Ru1 C1 C7 F2 173.62(14)
C15 C8 C9 C10 92.4(2)
Ru1 C8 C9 C10 9.9(2)
C8 C9 C10 C11 -25.1(2)
C9 C10 C11 C12 -52.0(3)
C9 C10 C11 Ru1 29.2(2)
C10 C11 C12 C13 -3.1(3)
Ru1 C11 C12 C13 -108.60(18)
C10 C11 C12 Ru1 105.52(19)
C11 C12 C13 C14 94.3(2)
Ru1 C12 C13 C14 11.4(2)
C12 C13 C14 C15 -27.2(3)
C9 C8 C15 C14 -3.0(3)
Ru1 C8 C15 C14 105.89(19)
C9 C8 C15 Ru1 -108.93(18)
C13 C14 C15 C8 -50.6(3)
C13 C14 C15 Ru1 31.3(2)
C9 C8 Ru1 C15 117.1(2)
C15 C8 Ru1 C12 -75.17(13)
C9 C8 Ru1 C12 41.94(15)
C15 C8 Ru1 C11 -112.67(14)
C9 C8 Ru1 C11 4.44(15)
C15 C8 Ru1 C1 47.93(16)
C9 C8 Ru1 C1 165.04(13)
C15 C8 Ru1 C2 77.21(13)
C9 C8 Ru1 C2 -165.68(14)
C15 C8 Ru1 C5 166.14(15)
C9 C8 Ru1 C5 -76.8(2)
C15 C8 Ru1 C4 146.99(12)
C9 C8 Ru1 C4 -95.90(16)
C15 C8 Ru1 C6 48.0(4)
C9 C8 Ru1 C6 165.1(3)
C15 C8 Ru1 C3 113.98(13)
C9 C8 Ru1 C3 -128.91(15)
C14 C15 Ru1 C8 -120.0(2)
C8 C15 Ru1 C12 100.61(13)
C14 C15 Ru1 C12 -19.36(15)
C8 C15 Ru1 C11 65.83(14)
C14 C15 Ru1 C11 -54.15(16)
C8 C15 Ru1 C1 -145.25(12)
C14 C15 Ru1 C1 94.77(15)
C8 C15 Ru1 C2 -108.19(13)
C14 C15 Ru1 C2 131.84(16)
C8 C15 Ru1 C5 -147.3(4)
C14 C15 Ru1 C5 92.7(4)
C8 C15 Ru1 C4 -58.13(19)
C14 C15 Ru1 C4 -178.11(13)
C8 C15 Ru1 C6 -167.89(11)
C14 C15 Ru1 C6 72.14(18)
C8 C15 Ru1 C3 -76.00(13)
C14 C15 Ru1 C3 164.03(14)
C11 C12 Ru1 C8 -75.42(13)
C13 C12 Ru1 C8 42.15(16)
C11 C12 Ru1 C15 -113.50(13)
C13 C12 Ru1 C15 4.08(15)
C13 C12 Ru1 C11 117.6(2)
C11 C12 Ru1 C1 148.89(12)
C13 C12 Ru1 C1 -93.53(17)
C11 C12 Ru1 C2 170.20(15)
C13 C12 Ru1 C2 -72.2(2)
C11 C12 Ru1 C5 78.41(13)
C13 C12 Ru1 C5 -164.01(15)
C11 C12 Ru1 C4 50.13(16)
C13 C12 Ru1 C4 167.70(14)
C11 C12 Ru1 C6 114.74(13)
C13 C12 Ru1 C6 -127.68(15)
C11 C12 Ru1 C3 49.9(4)
C13 C12 Ru1 C3 167.5(3)
C12 C11 Ru1 C8 100.51(13)
C10 C11 Ru1 C8 -18.36(15)
C12 C11 Ru1 C15 64.96(13)
C10 C11 Ru1 C15 -53.91(16)
C10 C11 Ru1 C12 -118.87(19)
C12 C11 Ru1 C1 -53.84(17)
C10 C11 Ru1 C1 -172.72(13)
C12 C11 Ru1 C2 -151.4(5)
C10 C11 Ru1 C2 89.8(5)
C12 C11 Ru1 C5 -108.27(12)
C10 C11 Ru1 C5 132.86(15)
C12 C11 Ru1 C4 -144.36(12)
C10 C11 Ru1 C4 96.77(15)
C12 C11 Ru1 C6 -75.22(13)
C10 C11 Ru1 C6 165.91(14)
C12 C11 Ru1 C3 -168.18(12)
C10 C11 Ru1 C3 72.95(17)
C6 C1 Ru1 C8 179.99(11)
C2 C1 Ru1 C8 50.97(16)
C7 C1 Ru1 C8 -62.3(2)
C6 C1 Ru1 C15 -151.67(12)
C2 C1 Ru1 C15 79.32(13)
C7 C1 Ru1 C15 -34.0(2)
C6 C1 Ru1 C12 -68.08(13)
C2 C1 Ru1 C12 162.91(12)
C7 C1 Ru1 C12 49.6(2)
C6 C1 Ru1 C11 -34.46(18)
C2 C1 Ru1 C11 -163.47(13)
C7 C1 Ru1 C11 83.2(2)
C6 C1 Ru1 C2 129.01(18)
C7 C1 Ru1 C2 -113.3(2)
C6 C1 Ru1 C5 27.86(12)
C2 C1 Ru1 C5 -101.16(14)
C7 C1 Ru1 C5 145.5(2)
C6 C1 Ru1 C4 64.00(12)
C2 C1 Ru1 C4 -65.01(12)
C7 C1 Ru1 C4 -178.3(2)
C2 C1 Ru1 C6 -129.01(18)
C7 C1 Ru1 C6 117.7(2)
C6 C1 Ru1 C3 99.95(13)
C2 C1 Ru1 C3 -29.06(12)
C7 C1 Ru1 C3 -142.4(2)
C3 C2 Ru1 C8 85.58(13)
C1 C2 Ru1 C8 -143.06(12)
C3 C2 Ru1 C15 123.33(13)
C1 C2 Ru1 C15 -105.32(13)
C3 C2 Ru1 C12 -163.73(15)
C1 C2 Ru1 C12 -32.4(2)
C3 C2 Ru1 C11 -20.5(6)
C1 C2 Ru1 C11 110.8(5)
C3 C2 Ru1 C1 -131.35(18)
C3 C2 Ru1 C5 -64.65(13)
C1 C2 Ru1 C5 66.70(12)
C3 C2 Ru1 C4 -27.96(12)
C1 C2 Ru1 C4 103.40(13)
C3 C2 Ru1 C6 -100.81(13)
C1 C2 Ru1 C6 30.54(12)
C1 C2 Ru1 C3 131.35(18)
C6 C5 Ru1 C8 -161.85(14)
C4 C5 Ru1 C8 -29.4(2)
C6 C5 Ru1 C15 -26.1(4)
C4 C5 Ru1 C15 106.3(4)
C6 C5 Ru1 C12 83.34(14)
C4 C5 Ru1 C12 -144.20(13)
C6 C5 Ru1 C11 120.82(13)
C4 C5 Ru1 C11 -106.72(14)
C6 C5 Ru1 C1 -28.30(11)
C4 C5 Ru1 C1 104.16(15)
C6 C5 Ru1 C2 -66.24(13)
C4 C5 Ru1 C2 66.22(13)
C6 C5 Ru1 C4 -132.5(2)
C4 C5 Ru1 C6 132.5(2)
C6 C5 Ru1 C3 -102.48(14)
C4 C5 Ru1 C3 29.98(13)
C3 C4 Ru1 C8 -65.40(13)
C5 C4 Ru1 C8 164.54(12)
C3 C4 Ru1 C15 -28.83(19)
C5 C4 Ru1 C15 -158.89(14)
C3 C4 Ru1 C12 -179.92(12)
C5 C4 Ru1 C12 50.01(17)
C3 C4 Ru1 C11 -150.64(12)
C5 C4 Ru1 C11 79.30(14)
C3 C4 Ru1 C1 65.39(12)
C5 C4 Ru1 C1 -64.67(14)
C3 C4 Ru1 C2 28.02(12)
C5 C4 Ru1 C2 -102.04(14)
C3 C4 Ru1 C5 130.06(19)
C3 C4 Ru1 C6 101.55(13)
C5 C4 Ru1 C6 -28.51(12)
C5 C4 Ru1 C3 -130.06(19)
C5 C6 Ru1 C8 133.5(3)
C1 C6 Ru1 C8 -0.1(4)
C5 C6 Ru1 C15 172.63(13)
C1 C6 Ru1 C15 39.05(16)
C5 C6 Ru1 C12 -104.22(14)
C1 C6 Ru1 C12 122.21(12)
C5 C6 Ru1 C11 -67.01(14)
C1 C6 Ru1 C11 159.42(12)
C5 C6 Ru1 C1 133.58(18)
C5 C6 Ru1 C2 102.25(14)
C1 C6 Ru1 C2 -31.33(12)
C1 C6 Ru1 C5 -133.58(18)
C5 C6 Ru1 C4 28.88(13)
C1 C6 Ru1 C4 -104.69(13)
C5 C6 Ru1 C3 65.47(14)
C1 C6 Ru1 C3 -68.11(12)
C2 C3 Ru1 C8 -101.47(13)
C4 C3 Ru1 C8 124.83(12)
C2 C3 Ru1 C15 -63.55(14)
C4 C3 Ru1 C15 162.75(12)
C2 C3 Ru1 C12 134.0(4)
C4 C3 Ru1 C12 0.3(5)
C2 C3 Ru1 C11 175.09(13)
C4 C3 Ru1 C11 41.39(16)
C2 C3 Ru1 C1 30.04(12)
C4 C3 Ru1 C1 -103.66(13)
C4 C3 Ru1 C2 -133.70(18)
C2 C3 Ru1 C5 103.49(14)
C4 C3 Ru1 C5 -30.21(12)
C2 C3 Ru1 C4 133.70(18)
C2 C3 Ru1 C6 67.26(12)
C4 C3 Ru1 C6 -66.44(12)
